data_1503366
loop_
_publ_author_name
'Bow, William F.'
'Basak, Ashok K.'
'Jolit, Anais'
'Vicic, David A.'
'Tius, Marcus A.'

_publ_section_title
;
 Enamine-iminium ion Nazarov cyclization of alpha-ketoenones.
;
_journal_issue 3
_journal_name_full 'Organic letters'
_journal_page_first 440
_journal_page_last 443
_journal_paper_doi 10.1021/ol9025765
_journal_volume 12
_journal_year 2010
_chemical_absolute_configuration -r
_chemical_formula_sum 'C22 H24 O5'
_chemical_formula_weight 368.41
_chemical_name_systematic
; 
 ? 
;
_space_group_IT_number 4
_symmetry_cell_setting monoclinic
_symmetry_space_group_name_Hall 'P 2yb'
_symmetry_space_group_name_H-M 'P 1 21 1'
_atom_sites_solution_hydrogens geom
_atom_sites_solution_primary direct
_atom_sites_solution_secondary difmap
_audit_creation_method SHELXL-97
_cell_angle_alpha 90.00
_cell_angle_beta 106.863(5)
_cell_angle_gamma 90.00
_cell_formula_units_Z 4
_cell_length_a 12.166(3)
_cell_length_b 11.814(3)
_cell_length_c 13.814(3)
_cell_measurement_reflns_used 16246
_cell_measurement_temperature 173(2)
_cell_measurement_theta_max 27.515
_cell_measurement_theta_min 3.08
_cell_volume 1900.1(8)
_computing_structure_refinement 'SHELXL-97 (Sheldrick, 1997)'
_computing_structure_solution 'SHELXS-97 (Sheldrick, 1990)'
_diffrn_ambient_temperature 173(2)
_diffrn_measured_fraction_theta_full 0.996
_diffrn_measured_fraction_theta_max 0.996
_diffrn_radiation_monochromator graphite
_diffrn_radiation_source 'fine-focus sealed tube'
_diffrn_radiation_type MoK\a
_diffrn_radiation_wavelength 0.71075
_diffrn_reflns_av_R_equivalents 0.0236
_diffrn_reflns_av_sigmaI/netI 0.0319
_diffrn_reflns_limit_h_max 15
_diffrn_reflns_limit_h_min -15
_diffrn_reflns_limit_k_max 15
_diffrn_reflns_limit_k_min -15
_diffrn_reflns_limit_l_max 17
_diffrn_reflns_limit_l_min -17
_diffrn_reflns_number 19764
_diffrn_reflns_theta_full 27.48
_diffrn_reflns_theta_max 27.48
_diffrn_reflns_theta_min 3.08
_exptl_absorpt_coefficient_mu 0.091
_exptl_absorpt_correction_T_max 0.9698
_exptl_absorpt_correction_T_min 0.9502
_exptl_absorpt_correction_type multi-scan
_exptl_absorpt_process_details Rigaku
_exptl_crystal_colour colorless
_exptl_crystal_density_diffrn 1.288
_exptl_crystal_density_method 'not measured'
_exptl_crystal_description block
_exptl_crystal_F_000 784
_exptl_crystal_size_max 0.57
_exptl_crystal_size_mid 0.34
_exptl_crystal_size_min 0.34
_refine_diff_density_max 0.193
_refine_diff_density_min -0.167
_refine_diff_density_rms 0.030
_refine_ls_abs_structure_details 'Flack H D (1983), Acta Cryst. A39, 876-881'
_refine_ls_abs_structure_Flack 0.4(6)
_refine_ls_extinction_method none
_refine_ls_goodness_of_fit_ref 1.032
_refine_ls_hydrogen_treatment constr
_refine_ls_matrix_type full
_refine_ls_number_parameters 496
_refine_ls_number_reflns 8642
_refine_ls_number_restraints 1
_refine_ls_restrained_S_all 1.032
_refine_ls_R_factor_all 0.0474
_refine_ls_R_factor_gt 0.0399
_refine_ls_shift/su_max 0.001
_refine_ls_shift/su_mean 0.000
_refine_ls_structure_factor_coef Fsqd
_refine_ls_weighting_details 'calc w=1/[\s^2^(Fo^2^)+(0.0381P)^2^+0.2380P] where P=(Fo^2^+2Fc^2^)/3'
_refine_ls_weighting_scheme calc
_refine_ls_wR_factor_gt 0.0827
_refine_ls_wR_factor_ref 0.0857
_reflns_number_gt 7657
_reflns_number_total 8642
_reflns_threshold_expression >2sigma(I)
_cod_data_source_file ol9025765_si_001.cif
_cod_data_source_block shelxl
_cod_depositor_comments
;
The following automatic conversions were performed:
'_atom_site_symetry_multiplicity' tag replaced with
'_atom_site_symmetry_multiplicity'.

Automatic conversion script
Id: cif_correct_tags 1440 2010-10-19 06:21:57Z saulius 

The following automatic conversions were performed:

'_exptl_absorpt_correction_type' value 'Multi-scan' changed to
'multi-scan' according to
/home/saulius/struct/CIF-dictionaries/cif_core.dic dictionary named
'cif_core.dic' version 2.4.2 from 2011-04-26.

Automatic conversion script
Id: cif_fix_values 1715 2011-07-08 13:25:40Z adriana 
;
_cod_original_cell_volume 1900.2(8)
_cod_original_sg_symbol_H-M P21
_cod_database_code 1503366

loop_
_symmetry_equiv_pos_as_xyz
'x, y, z'
'-x, y+1/2, -z'

loop_
_atom_site_label
_atom_site_type_symbol
_atom_site_fract_x
_atom_site_fract_y
_atom_site_fract_z
_atom_site_U_iso_or_equiv
_atom_site_adp_type
_atom_site_occupancy
_atom_site_symmetry_multiplicity
_atom_site_calc_flag
_atom_site_refinement_flags
O1 O 1.13959(10) 0.66089(10) 0.66709(9) 0.0419(3) Uani 1 1 d .
O2 O 1.17003(9) 0.47899(10) 0.53696(8) 0.0346(3) Uani 1 1 d .
O3 O 1.04501(11) 0.41693(11) 0.61731(8) 0.0445(3) Uani 1 1 d .
O4 O 0.69527(10) 0.38199(12) 0.34504(10) 0.0475(3) Uani 1 1 d .
O5 O 0.87765(9) 0.38498(9) 0.44431(8) 0.0307(2) Uani 1 1 d .
O6 O 1.74368(11) 0.13828(12) 0.98847(10) 0.0505(3) Uani 1 1 d .
O7 O 1.86833(9) -0.04276(10) 0.92312(8) 0.0371(3) Uani 1 1 d .
O8 O 1.95072(10) 0.11838(10) 0.88987(9) 0.0392(3) Uani 1 1 d .
O9 O 2.15196(9) 0.07180(10) 1.03304(9) 0.0355(3) Uani 1 1 d .
O10 O 2.30913(10) 0.11311(11) 1.16105(11) 0.0487(3) Uani 1 1 d .
C1 C 1.22538(14) 0.60250(13) 0.68937(12) 0.0327(3) Uani 1 1 d .
C2 C 1.24765(14) 0.50566(14) 0.63072(11) 0.0310(3) Uani 1 1 d .
C3 C 1.34833(13) 0.45626(15) 0.67305(12) 0.0327(3) Uani 1 1 d .
C4 C 1.40836(13) 0.51212(14) 0.77309(12) 0.0332(4) Uani 1 1 d .
H4A H 1.4850 0.5407 0.7711 0.040 Uiso 1 1 calc R
C5 C 1.33011(15) 0.61477(15) 0.77898(13) 0.0380(4) Uani 1 1 d .
H5A H 1.3087 0.6130 0.8429 0.046 Uiso 1 1 calc R
H5B H 1.3700 0.6870 0.7754 0.046 Uiso 1 1 calc R
C6 C 1.39931(16) 0.35920(17) 0.63301(15) 0.0474(5) Uani 1 1 d .
H6A H 1.3465 0.3346 0.5684 0.071 Uiso 1 1 calc R
H6B H 1.4127 0.2965 0.6815 0.071 Uiso 1 1 calc R
H6C H 1.4724 0.3824 0.6227 0.071 Uiso 1 1 calc R
C7 C 1.42489(13) 0.43175(14) 0.86303(11) 0.0302(3) Uani 1 1 d .
C8 C 1.33688(14) 0.36010(15) 0.86988(12) 0.0365(4) Uani 1 1 d .
H8A H 1.2681 0.3567 0.8154 0.044 Uiso 1 1 calc R
C9 C 1.34765(15) 0.29362(15) 0.95470(13) 0.0392(4) Uani 1 1 d .
H9A H 1.2855 0.2472 0.9590 0.047 Uiso 1 1 calc R
C10 C 1.44862(16) 0.29470(16) 1.03307(14) 0.0432(4) Uani 1 1 d .
H10A H 1.4566 0.2488 1.0911 0.052 Uiso 1 1 calc R
C11 C 1.53814(17) 0.36356(18) 1.02594(15) 0.0505(5) Uani 1 1 d .
H11A H 1.6086 0.3633 1.0786 0.061 Uiso 1 1 calc R
C12 C 1.52554(15) 0.43287(16) 0.94247(13) 0.0404(4) Uani 1 1 d .
H12A H 1.5865 0.4817 0.9396 0.049 Uiso 1 1 calc R
C13 C 1.06481(13) 0.44399(13) 0.54150(11) 0.0285(3) Uani 1 1 d .
C14 C 0.98030(12) 0.44441(13) 0.43761(11) 0.0260(3) Uani 1 1 d .
C15 C 1.01627(14) 0.38755(15) 0.35222(12) 0.0330(3) Uani 1 1 d .
H15A H 1.0191 0.3042 0.3597 0.040 Uiso 1 1 calc R
H15B H 1.0919 0.4153 0.3491 0.040 Uiso 1 1 calc R
C16 C 0.91894(15) 0.42477(16) 0.25841(12) 0.0395(4) Uani 1 1 d .
H16A H 0.8755 0.3586 0.2230 0.047 Uiso 1 1 calc R
H16B H 0.9499 0.4676 0.2105 0.047 Uiso 1 1 calc R
C17 C 0.84198(15) 0.50116(14) 0.30312(12) 0.0373(4) Uani 1 1 d .
C18 C 0.79129(14) 0.41837(14) 0.36193(12) 0.0336(4) Uani 1 1 d .
C19 C 0.75525(19) 0.57372(19) 0.22793(17) 0.0637(6) Uani 1 1 d .
H19A H 0.7020 0.5250 0.1786 0.096 Uiso 1 1 calc R
H19B H 0.7954 0.6237 0.1928 0.096 Uiso 1 1 calc R
H19C H 0.7123 0.6194 0.2638 0.096 Uiso 1 1 calc R
C20 C 0.93115(14) 0.56110(13) 0.39310(12) 0.0322(3) Uani 1 1 d .
C21 C 0.87635(16) 0.62635(16) 0.46262(15) 0.0466(5) Uani 1 1 d .
H21A H 0.9358 0.6477 0.5246 0.070 Uiso 1 1 calc R
H21B H 0.8190 0.5785 0.4799 0.070 Uiso 1 1 calc R
H21C H 0.8391 0.6947 0.4280 0.070 Uiso 1 1 calc R
C22 C 1.01652(17) 0.63760(15) 0.36208(14) 0.0461(5) Uani 1 1 d .
H22A H 1.0746 0.6646 0.4227 0.069 Uiso 1 1 calc R
H22B H 0.9757 0.7024 0.3239 0.069 Uiso 1 1 calc R
H22C H 1.0540 0.5948 0.3198 0.069 Uiso 1 1 calc R
C23 C 1.70441(15) 0.08880(16) 0.90890(13) 0.0398(4) Uani 1 1 d .
C24 C 1.76036(14) -0.00179(15) 0.86738(13) 0.0363(4) Uani 1 1 d .
C25 C 1.69319(14) -0.04466(15) 0.78152(13) 0.0364(4) Uani 1 1 d .
C26 C 1.58194(15) 0.02211(17) 0.74528(13) 0.0405(4) Uani 1 1 d .
H26A H 1.5151 -0.0303 0.7360 0.049 Uiso 1 1 calc R
C27 C 1.58675(15) 0.10479(18) 0.83385(14) 0.0457(4) Uani 1 1 d .
H27A H 1.5766 0.1839 0.8093 0.055 Uiso 1 1 calc R
H27B H 1.5256 0.0866 0.8656 0.055 Uiso 1 1 calc R
C28 C 1.71637(16) -0.14326(16) 0.72281(14) 0.0446(4) Uani 1 1 d .
H28A H 1.7961 -0.1680 0.7516 0.067 Uiso 1 1 calc R
H28B H 1.7038 -0.1210 0.6521 0.067 Uiso 1 1 calc R
H28C H 1.6644 -0.2055 0.7262 0.067 Uiso 1 1 calc R
C29 C 1.57429(14) 0.08110(15) 0.64546(13) 0.0352(4) Uani 1 1 d .
C30 C 1.66159(15) 0.15333(17) 0.63664(14) 0.0418(4) Uani 1 1 d .
H30A H 1.7270 0.1645 0.6933 0.050 Uiso 1 1 calc R
C31 C 1.65465(16) 0.20892(15) 0.54704(14) 0.0410(4) Uani 1 1 d .
H31A H 1.7152 0.2575 0.5427 0.049 Uiso 1 1 calc R
C32 C 1.56014(17) 0.19420(16) 0.46376(14) 0.0430(4) Uani 1 1 d .
H32A H 1.5549 0.2327 0.4022 0.052 Uiso 1 1 calc R
C33 C 1.47374(16) 0.12282(18) 0.47150(14) 0.0485(5) Uani 1 1 d .
H33A H 1.4086 0.1120 0.4145 0.058 Uiso 1 1 calc R
C34 C 1.47988(15) 0.06631(16) 0.56101(14) 0.0422(4) Uani 1 1 d .
H34A H 1.4193 0.0173 0.5646 0.051 Uiso 1 1 calc R
C35 C 1.95608(14) 0.03351(13) 0.93843(11) 0.0305(3) Uani 1 1 d .
C36 C 2.05624(13) -0.00609(13) 1.02382(11) 0.0286(3) Uani 1 1 d .
C37 C 2.10525(15) -0.12479(14) 1.01769(12) 0.0364(4) Uani 1 1 d .
H37A H 2.1488 -0.1278 0.9673 0.044 Uiso 1 1 calc R
H37B H 2.0439 -0.1828 1.0009 0.044 Uiso 1 1 calc R
C38 C 2.18554(15) -0.13980(14) 1.12734(12) 0.0378(4) Uani 1 1 d .
H38A H 2.2665 -0.1486 1.1276 0.045 Uiso 1 1 calc R
H38B H 2.1628 -0.2066 1.1603 0.045 Uiso 1 1 calc R
C39 C 2.16839(14) -0.02836(15) 1.18148(12) 0.0342(4) Uani 1 1 d .
C40 C 2.22171(14) 0.06034(14) 1.13011(13) 0.0341(4) Uani 1 1 d .
C41 C 2.03956(14) -0.00102(15) 1.13141(11) 0.0331(4) Uani 1 1 d .
C42 C 1.95600(16) -0.0899(2) 1.14884(13) 0.0510(5) Uani 1 1 d .
H42A H 1.8777 -0.0707 1.1087 0.076 Uiso 1 1 calc R
H42B H 1.9601 -0.0916 1.2207 0.076 Uiso 1 1 calc R
H42C H 1.9767 -0.1645 1.1283 0.076 Uiso 1 1 calc R
C43 C 2.00616(15) 0.11690(18) 1.15987(14) 0.0481(5) Uani 1 1 d .
H43A H 1.9284 0.1354 1.1179 0.072 Uiso 1 1 calc R
H43B H 2.0604 0.1731 1.1486 0.072 Uiso 1 1 calc R
H43C H 2.0083 0.1175 1.2313 0.072 Uiso 1 1 calc R
C44 C 2.21307(17) -0.0297(2) 1.29577(13) 0.0506(5) Uani 1 1 d .
H44A H 2.2940 -0.0524 1.3164 0.076 Uiso 1 1 calc R
H44B H 2.1683 -0.0837 1.3228 0.076 Uiso 1 1 calc R
H44C H 2.2058 0.0461 1.3221 0.076 Uiso 1 1 calc R

loop_
_atom_site_aniso_label
_atom_site_aniso_U_11
_atom_site_aniso_U_22
_atom_site_aniso_U_33
_atom_site_aniso_U_23
_atom_site_aniso_U_13
_atom_site_aniso_U_12
O1 0.0402(7) 0.0337(6) 0.0488(7) 0.0050(5) 0.0081(6) 0.0080(5)
O2 0.0290(6) 0.0474(7) 0.0261(5) 0.0010(5) 0.0057(4) 0.0010(5)
O3 0.0521(7) 0.0557(8) 0.0246(6) 0.0048(5) 0.0095(5) -0.0130(6)
O4 0.0292(6) 0.0478(7) 0.0639(8) -0.0098(7) 0.0113(6) -0.0061(6)
O5 0.0315(6) 0.0319(6) 0.0306(5) 0.0014(5) 0.0119(4) -0.0053(5)
O6 0.0515(8) 0.0645(9) 0.0349(7) -0.0006(6) 0.0115(6) 0.0077(7)
O7 0.0341(6) 0.0367(6) 0.0360(6) 0.0073(5) 0.0033(5) 0.0009(5)
O8 0.0446(7) 0.0351(6) 0.0416(7) 0.0124(5) 0.0183(5) 0.0098(5)
O9 0.0313(6) 0.0308(6) 0.0486(7) 0.0074(5) 0.0183(5) -0.0006(5)
O10 0.0306(6) 0.0362(7) 0.0793(10) -0.0057(7) 0.0161(6) -0.0053(6)
C1 0.0368(9) 0.0285(8) 0.0328(8) 0.0063(7) 0.0099(7) 0.0013(7)
C2 0.0302(8) 0.0356(9) 0.0261(8) 0.0031(7) 0.0063(6) -0.0018(7)
C3 0.0287(8) 0.0370(9) 0.0320(8) 0.0032(7) 0.0083(6) 0.0023(7)
C4 0.0246(8) 0.0396(9) 0.0326(8) 0.0023(7) 0.0038(7) -0.0014(7)
C5 0.0445(9) 0.0311(8) 0.0353(9) 0.0003(7) 0.0066(7) 0.0014(8)
C6 0.0423(10) 0.0535(12) 0.0479(11) -0.0069(9) 0.0152(8) 0.0096(9)
C7 0.0258(8) 0.0320(8) 0.0310(8) 0.0004(7) 0.0055(6) 0.0037(6)
C8 0.0263(8) 0.0458(10) 0.0336(8) 0.0015(8) 0.0027(6) -0.0011(7)
C9 0.0364(10) 0.0388(9) 0.0421(10) 0.0003(8) 0.0109(8) -0.0069(7)
C10 0.0472(11) 0.0387(10) 0.0381(10) 0.0085(8) 0.0037(8) -0.0014(8)
C11 0.0401(10) 0.0533(12) 0.0456(11) 0.0116(10) -0.0075(8) -0.0050(9)
C12 0.0288(8) 0.0433(10) 0.0421(9) 0.0047(8) -0.0008(7) -0.0051(8)
C13 0.0344(8) 0.0253(8) 0.0264(7) 0.0011(6) 0.0097(6) 0.0013(6)
C14 0.0271(7) 0.0258(8) 0.0266(7) 0.0022(6) 0.0104(6) -0.0030(6)
C15 0.0351(9) 0.0359(9) 0.0307(8) -0.0046(7) 0.0139(7) -0.0041(7)
C16 0.0497(10) 0.0429(10) 0.0256(8) -0.0025(7) 0.0104(7) -0.0154(8)
C17 0.0414(10) 0.0315(9) 0.0312(8) 0.0022(7) -0.0017(7) -0.0062(7)
C18 0.0326(9) 0.0295(8) 0.0382(9) -0.0063(7) 0.0094(7) 0.0011(7)
C19 0.0654(14) 0.0443(11) 0.0562(12) 0.0110(10) -0.0223(10) -0.0020(10)
C20 0.0351(9) 0.0258(8) 0.0303(8) 0.0033(6) 0.0009(6) -0.0013(7)
C21 0.0411(10) 0.0355(9) 0.0559(11) -0.0115(9) 0.0022(8) 0.0062(8)
C22 0.0584(12) 0.0326(10) 0.0405(10) 0.0087(8) 0.0036(8) -0.0156(9)
C23 0.0380(9) 0.0482(11) 0.0354(9) 0.0091(8) 0.0142(7) 0.0033(8)
C24 0.0324(9) 0.0414(10) 0.0344(9) 0.0099(7) 0.0084(7) 0.0012(7)
C25 0.0319(8) 0.0377(9) 0.0404(9) 0.0094(8) 0.0116(7) -0.0025(7)
C26 0.0283(8) 0.0499(11) 0.0422(10) 0.0055(8) 0.0084(7) -0.0032(8)
C27 0.0345(9) 0.0592(12) 0.0453(10) 0.0039(9) 0.0149(8) 0.0059(9)
C28 0.0408(10) 0.0395(10) 0.0504(11) -0.0004(8) 0.0085(8) -0.0051(8)
C29 0.0282(8) 0.0378(9) 0.0391(9) 0.0009(7) 0.0088(7) 0.0021(7)
C30 0.0314(9) 0.0511(11) 0.0386(9) 0.0020(8) 0.0034(7) -0.0064(8)
C31 0.0365(10) 0.0404(10) 0.0466(10) 0.0037(8) 0.0127(8) -0.0030(8)
C32 0.0508(12) 0.0416(10) 0.0352(10) 0.0021(8) 0.0101(8) 0.0039(8)
C33 0.0432(10) 0.0537(12) 0.0388(10) -0.0016(9) -0.0038(8) -0.0056(9)
C34 0.0338(9) 0.0431(10) 0.0457(10) -0.0016(9) 0.0055(7) -0.0075(8)
C35 0.0373(9) 0.0296(8) 0.0289(8) 0.0006(7) 0.0166(7) 0.0057(7)
C36 0.0324(8) 0.0257(8) 0.0304(8) 0.0026(6) 0.0134(7) -0.0020(6)
C37 0.0452(10) 0.0297(8) 0.0305(8) 0.0001(7) 0.0051(7) 0.0053(8)
C38 0.0439(10) 0.0286(8) 0.0337(9) 0.0035(7) 0.0000(7) -0.0017(7)
C39 0.0324(8) 0.0356(8) 0.0316(8) -0.0014(7) 0.0046(6) -0.0055(7)
C40 0.0293(8) 0.0270(8) 0.0481(10) -0.0049(7) 0.0144(7) 0.0017(7)
C41 0.0299(8) 0.0428(10) 0.0265(8) -0.0043(7) 0.0080(6) -0.0068(7)
C42 0.0448(10) 0.0804(15) 0.0274(8) 0.0035(9) 0.0100(7) -0.0257(10)
C43 0.0348(9) 0.0633(12) 0.0462(11) -0.0227(10) 0.0119(8) 0.0014(9)
C44 0.0432(11) 0.0672(13) 0.0348(9) -0.0057(9) 0.0010(8) -0.0116(10)

loop_
_atom_type_symbol
_atom_type_description
_atom_type_scat_dispersion_real
_atom_type_scat_dispersion_imag
_atom_type_scat_source
C C 0.0033 0.0016 'International Tables Vol C Tables 4.2.6.8 and 6.1.1.4'
H H 0.0000 0.0000 'International Tables Vol C Tables 4.2.6.8 and 6.1.1.4'
O O 0.0106 0.0060 'International Tables Vol C Tables 4.2.6.8 and 6.1.1.4'

loop_
_geom_angle_atom_site_label_1
_geom_angle_atom_site_label_2
_geom_angle_atom_site_label_3
_geom_angle
C13 O2 C2 114.58(11)
C18 O5 C14 105.92(11)
C35 O7 C24 115.03(12)
C40 O9 C36 105.96(12)
O1 C1 C2 125.75(15)
O1 C1 C5 127.94(15)
C2 C1 C5 106.30(13)
C3 C2 O2 126.62(15)
C3 C2 C1 113.11(14)
O2 C2 C1 120.12(14)
C2 C3 C6 127.33(16)
C2 C3 C4 110.42(14)
C6 C3 C4 122.24(14)
C3 C4 C7 112.69(14)
C3 C4 C5 104.28(12)
C7 C4 C5 112.26(13)
C3 C4 H4A 109.2
C7 C4 H4A 109.2
C5 C4 H4A 109.2
C1 C5 C4 105.46(13)
C1 C5 H5A 110.6
C4 C5 H5A 110.6
C1 C5 H5B 110.6
C4 C5 H5B 110.6
H5A C5 H5B 108.8
C3 C6 H6A 109.5
C3 C6 H6B 109.5
H6A C6 H6B 109.5
C3 C6 H6C 109.5
H6A C6 H6C 109.5
H6B C6 H6C 109.5
C12 C7 C8 118.21(15)
C12 C7 C4 120.96(15)
C8 C7 C4 120.73(14)
C9 C8 C7 121.16(15)
C9 C8 H8A 119.4
C7 C8 H8A 119.4
C10 C9 C8 120.13(17)
C10 C9 H9A 119.9
C8 C9 H9A 119.9
C9 C10 C11 119.22(17)
C9 C10 H10A 120.4
C11 C10 H10A 120.4
C10 C11 C12 120.42(16)
C10 C11 H11A 119.8
C12 C11 H11A 119.8
C11 C12 C7 120.78(17)
C11 C12 H12A 119.6
C7 C12 H12A 119.6
O3 C13 O2 123.83(14)
O3 C13 C14 125.92(15)
O2 C13 C14 110.25(12)
O5 C14 C13 107.38(11)
O5 C14 C15 106.24(12)
C13 C14 C15 117.76(13)
O5 C14 C20 102.32(11)
C13 C14 C20 117.25(13)
C15 C14 C20 104.35(12)
C14 C15 C16 101.59(13)
C14 C15 H15A 111.5
C16 C15 H15A 111.5
C14 C15 H15B 111.5
C16 C15 H15B 111.5
H15A C15 H15B 109.3
C15 C16 C17 103.65(13)
C15 C16 H16A 111.0
C17 C16 H16A 111.0
C15 C16 H16B 111.0
C17 C16 H16B 111.0
H16A C16 H16B 109.0
C18 C17 C19 115.04(16)
C18 C17 C16 103.00(13)
C19 C17 C16 115.92(16)
C18 C17 C20 99.37(13)
C19 C17 C20 118.31(15)
C16 C17 C20 102.73(13)
O4 C18 O5 121.90(16)
O4 C18 C17 130.65(16)
O5 C18 C17 107.44(13)
C17 C19 H19A 109.5
C17 C19 H19B 109.5
H19A C19 H19B 109.5
C17 C19 H19C 109.5
H19A C19 H19C 109.5
H19B C19 H19C 109.5
C21 C20 C22 109.51(14)
C21 C20 C14 112.73(14)
C22 C20 C14 114.82(14)
C21 C20 C17 113.58(14)
C22 C20 C17 114.60(14)
C14 C20 C17 90.65(12)
C20 C21 H21A 109.5
C20 C21 H21B 109.5
H21A C21 H21B 109.5
C20 C21 H21C 109.5
H21A C21 H21C 109.5
H21B C21 H21C 109.5
C20 C22 H22A 109.5
C20 C22 H22B 109.5
H22A C22 H22B 109.5
C20 C22 H22C 109.5
H22A C22 H22C 109.5
H22B C22 H22C 109.5
O6 C23 C24 126.75(16)
O6 C23 C27 127.21(17)
C24 C23 C27 106.01(15)
C25 C24 O7 126.42(16)
C25 C24 C23 112.99(15)
O7 C24 C23 120.18(15)
C24 C25 C28 128.16(16)
C24 C25 C26 110.74(16)
C28 C25 C26 121.10(15)
C25 C26 C29 110.50(14)
C25 C26 C27 103.90(14)
C29 C26 C27 113.81(16)
C25 C26 H26A 109.5
C29 C26 H26A 109.5
C27 C26 H26A 109.5
C23 C27 C26 105.82(15)
C23 C27 H27A 110.6
C26 C27 H27A 110.6
C23 C27 H27B 110.6
C26 C27 H27B 110.6
H27A C27 H27B 108.7
C25 C28 H28A 109.5
C25 C28 H28B 109.5
H28A C28 H28B 109.5
C25 C28 H28C 109.5
H28A C28 H28C 109.5
H28B C28 H28C 109.5
C34 C29 C30 117.91(16)
C34 C29 C26 121.37(16)
C30 C29 C26 120.71(15)
C31 C30 C29 121.24(16)
C31 C30 H30A 119.4
C29 C30 H30A 119.4
C32 C31 C30 120.39(17)
C32 C31 H31A 119.8
C30 C31 H31A 119.8
C33 C32 C31 118.86(17)
C33 C32 H32A 120.6
C31 C32 H32A 120.6
C32 C33 C34 121.27(16)
C32 C33 H33A 119.4
C34 C33 H33A 119.4
C33 C34 C29 120.32(17)
C33 C34 H34A 119.8
C29 C34 H34A 119.8
O8 C35 O7 123.54(15)
O8 C35 C36 126.86(15)
O7 C35 C36 109.60(12)
O9 C36 C35 108.46(12)
O9 C36 C37 105.52(12)
C35 C36 C37 118.69(13)
O9 C36 C41 102.34(12)
C35 C36 C41 115.85(13)
C37 C36 C41 104.34(12)
C36 C37 C38 101.22(13)
C36 C37 H37A 111.5
C38 C37 H37A 111.5
C36 C37 H37B 111.5
C38 C37 H37B 111.5
H37A C37 H37B 109.3
C37 C38 C39 103.73(13)
C37 C38 H38A 111.0
C39 C38 H38A 111.0
C37 C38 H38B 111.0
C39 C38 H38B 111.0
H38A C38 H38B 109.0
C40 C39 C44 115.06(15)
C40 C39 C41 99.30(13)
C44 C39 C41 118.53(15)
C40 C39 C38 102.99(13)
C44 C39 C38 115.74(16)
C41 C39 C38 102.73(13)
O10 C40 O9 122.07(16)
O10 C40 C39 130.48(17)
O9 C40 C39 107.43(13)
C42 C41 C43 110.24(15)
C42 C41 C39 114.73(15)
C43 C41 C39 112.52(14)
C42 C41 C36 113.60(13)
C43 C41 C36 113.38(14)
C39 C41 C36 91.32(12)
C41 C42 H42A 109.5
C41 C42 H42B 109.5
H42A C42 H42B 109.5
C41 C42 H42C 109.5
H42A C42 H42C 109.5
H42B C42 H42C 109.5
C41 C43 H43A 109.5
C41 C43 H43B 109.5
H43A C43 H43B 109.5
C41 C43 H43C 109.5
H43A C43 H43C 109.5
H43B C43 H43C 109.5
C39 C44 H44A 109.5
C39 C44 H44B 109.5
H44A C44 H44B 109.5
C39 C44 H44C 109.5
H44A C44 H44C 109.5
H44B C44 H44C 109.5

loop_
_geom_bond_atom_site_label_1
_geom_bond_atom_site_label_2
_geom_bond_distance
O1 C1 1.2139(19)
O2 C13 1.3639(19)
O2 C2 1.3997(19)
O3 C13 1.1846(18)
O4 C18 1.202(2)
O5 C18 1.3642(19)
O5 C14 1.4588(17)
O6 C23 1.214(2)
O7 C35 1.366(2)
O7 C24 1.4021(19)
O8 C35 1.1976(19)
O9 C40 1.370(2)
O9 C36 1.4605(18)
O10 C40 1.200(2)
C1 C2 1.472(2)
C1 C5 1.504(2)
C2 C3 1.329(2)
C3 C6 1.485(2)
C3 C4 1.514(2)
C4 C7 1.530(2)
C4 C5 1.558(2)
C4 H4A 1.0000
C5 H5A 0.9900
C5 H5B 0.9900
C6 H6A 0.9800
C6 H6B 0.9800
C6 H6C 0.9800
C7 C12 1.387(2)
C7 C8 1.389(2)
C8 C9 1.385(2)
C8 H8A 0.9500
C9 C10 1.382(2)
C9 H9A 0.9500
C10 C11 1.386(3)
C10 H10A 0.9500
C11 C12 1.386(3)
C11 H11A 0.9500
C12 H12A 0.9500
C13 C14 1.504(2)
C14 C15 1.528(2)
C14 C20 1.557(2)
C15 C16 1.544(2)
C15 H15A 0.9900
C15 H15B 0.9900
C16 C17 1.552(3)
C16 H16A 0.9900
C16 H16B 0.9900
C17 C18 1.513(2)
C17 C19 1.514(3)
C17 C20 1.562(2)
C19 H19A 0.9800
C19 H19B 0.9800
C19 H19C 0.9800
C20 C21 1.527(2)
C20 C22 1.529(2)
C21 H21A 0.9800
C21 H21B 0.9800
C21 H21C 0.9800
C22 H22A 0.9800
C22 H22B 0.9800
C22 H22C 0.9800
C23 C24 1.471(3)
C23 C27 1.516(2)
C24 C25 1.330(2)
C25 C28 1.492(3)
C25 C26 1.520(2)
C26 C29 1.524(2)
C26 C27 1.553(3)
C26 H26A 1.0000
C27 H27A 0.9900
C27 H27B 0.9900
C28 H28A 0.9800
C28 H28B 0.9800
C28 H28C 0.9800
C29 C34 1.390(2)
C29 C30 1.395(2)
C30 C31 1.382(3)
C30 H30A 0.9500
C31 C32 1.381(3)
C31 H31A 0.9500
C32 C33 1.376(3)
C32 H32A 0.9500
C33 C34 1.388(3)
C33 H33A 0.9500
C34 H34A 0.9500
C35 C36 1.504(2)
C36 C37 1.536(2)
C36 C41 1.558(2)
C37 C38 1.556(2)
C37 H37A 0.9900
C37 H37B 0.9900
C38 C39 1.558(2)
C38 H38A 0.9900
C38 H38B 0.9900
C39 C40 1.513(2)
C39 C44 1.513(2)
C39 C41 1.553(2)
C41 C42 1.529(2)
C41 C43 1.534(3)
C42 H42A 0.9800
C42 H42B 0.9800
C42 H42C 0.9800
C43 H43A 0.9800
C43 H43B 0.9800
C43 H43C 0.9800
C44 H44A 0.9800
C44 H44B 0.9800
C44 H44C 0.9800
